data_1517348
loop_
_publ_author_name
'Brissos, Rosa F.'
'Torrents, Ester'
'Mariana Dos Santos Mello, Francyelli'
'Carvalho Pires, Wanessa'
'de Paula Silveira-Lacerda, Elis\^angela'
'Caballero, Ana B.'
'Caubet, Amparo'
'Massera, Chiara'
'Roubeau, Olivier'
'Teat, Simon J.'
'Gamez, Patrick'

_publ_section_title
;
 Highly cytotoxic DNA-interacting copper(ii) coordination compounds.
;
_journal_issue 10
_journal_name_full 'Metallomics : integrated biometal science'
_journal_page_first 1853
_journal_page_last 1868
_journal_paper_doi 10.1039/c4mt00152d
_journal_volume 6
_journal_year 2014
_chemical_formula_moiety 'C31 H32 Cl Cu2 N6 O7, Cl O4'
_chemical_formula_sum 'C31 H32 Cl2 Cu2 N6 O11'
_chemical_formula_weight 862.61
_chemical_name_systematic
; 
 ? 
;
_space_group_IT_number 2
_symmetry_cell_setting triclinic
_symmetry_space_group_name_Hall '-P 1'
_symmetry_space_group_name_H-M 'P -1'
_atom_sites_solution_hydrogens geom
_atom_sites_solution_primary direct
_atom_sites_solution_secondary difmap
_audit_creation_method SHELXL-97
_cell_angle_alpha 110.693(4)
_cell_angle_beta 97.801(4)
_cell_angle_gamma 94.246(4)
_cell_formula_units_Z 2
_cell_length_a 7.629(3)
_cell_length_b 13.448(4)
_cell_length_c 17.723(5)
_cell_measurement_reflns_used 4857
_cell_measurement_temperature 100(2)
_cell_measurement_theta_max 28.95
_cell_measurement_theta_min 3.31
_cell_volume 1670.6(10)
_computing_cell_refinement 'Bruker SAINT v7.56a'
_computing_data_collection 'Bruker APEX 2'
_computing_data_reduction 'Bruker SAINT v7.56a'
_computing_molecular_graphics 'Bruker SHELXTL'
_computing_publication_material 'Bruker SHELXTL & local programs'
_computing_structure_refinement 'Bruker SHELXTL'
_computing_structure_solution 'SIR92 (Altomare, 1993)'
_diffrn_ambient_temperature 100(2)
_diffrn_measured_fraction_theta_full 0.983
_diffrn_measured_fraction_theta_max 0.983
_diffrn_measurement_device_type 'Bruker APEX II CCD diffractometer'
_diffrn_measurement_method '\w rotation with narrow frames'
_diffrn_radiation_monochromator 'silicon 111'
_diffrn_radiation_source 'Advanced Light Source station 11.3.1'
_diffrn_radiation_type synchrotron
_diffrn_radiation_wavelength 0.77490
_diffrn_reflns_av_R_equivalents 0.0464
_diffrn_reflns_av_sigmaI/netI 0.0676
_diffrn_reflns_limit_h_max 9
_diffrn_reflns_limit_h_min -9
_diffrn_reflns_limit_k_max 16
_diffrn_reflns_limit_k_min -16
_diffrn_reflns_limit_l_max 22
_diffrn_reflns_limit_l_min -21
_diffrn_reflns_number 13570
_diffrn_reflns_theta_full 28.95
_diffrn_reflns_theta_max 28.96
_diffrn_reflns_theta_min 3.25
_diffrn_standards_number 0
_exptl_absorpt_coefficient_mu 1.901
_exptl_absorpt_correction_T_max 0.98
_exptl_absorpt_correction_T_min 0.84
_exptl_absorpt_correction_type multi-scan
_exptl_absorpt_process_details 'SADABS v2.10 Bruker AXS Madison WI US'
_exptl_crystal_colour green
_exptl_crystal_density_diffrn 1.715
_exptl_crystal_density_method 'not measured'
_exptl_crystal_description plate
_exptl_crystal_F_000 880
_exptl_crystal_size_max 0.09
_exptl_crystal_size_mid 0.05
_exptl_crystal_size_min 0.01
_refine_diff_density_max 1.587
_refine_diff_density_min -1.513
_refine_diff_density_rms 0.152
_refine_ls_extinction_method none
_refine_ls_goodness_of_fit_ref 1.098
_refine_ls_hydrogen_treatment mixed
_refine_ls_matrix_type full
_refine_ls_number_parameters 475
_refine_ls_number_reflns 6721
_refine_ls_number_restraints 0
_refine_ls_restrained_S_all 1.098
_refine_ls_R_factor_all 0.0874
_refine_ls_R_factor_gt 0.0721
_refine_ls_shift/su_max 0.001
_refine_ls_shift/su_mean 0.000
_refine_ls_structure_factor_coef Fsqd
_refine_ls_weighting_details 'calc w=1/[\s^2^(Fo^2^)+(0.1113P)^2^+6.3655P] where P=(Fo^2^+2Fc^2^)/3'
_refine_ls_weighting_scheme calc
_refine_ls_wR_factor_gt 0.2024
_refine_ls_wR_factor_ref 0.2123
_reflns_number_gt 5309
_reflns_number_total 6721
_reflns_threshold_expression >2sigma(I)
_cod_data_source_file c4mt00152d1.cif
_cod_data_source_block pgc
_cod_depositor_comments 'Adding full bibliography for 1517344--1517349.cif.'
_cod_original_cell_volume 1670.6(9)
_cod_original_sg_symbol_H-M P-1
_cod_database_code 1517348

loop_
_symmetry_equiv_pos_as_xyz
'x, y, z'
'-x, -y, -z'

loop_
_atom_site_label
_atom_site_type_symbol
_atom_site_fract_x
_atom_site_fract_y
_atom_site_fract_z
_atom_site_U_iso_or_equiv
_atom_site_adp_type
_atom_site_occupancy
_atom_site_symmetry_multiplicity
_atom_site_calc_flag
_atom_site_refinement_flags
Cu1 Cu 0.73103(10) 0.39484(5) 0.88426(4) 0.0218(2) Uani 1 1 d .
Cu2 Cu 0.66288(10) 0.31541(5) 0.70183(4) 0.0218(2) Uani 1 1 d .
O1 O 0.6131(6) 0.4373(3) 0.7969(2) 0.0235(8) Uani 1 1 d .
O2 O 0.7915(6) 0.2872(3) 0.7913(2) 0.0232(8) Uani 1 1 d .
H2 H 0.899(10) 0.280(6) 0.804(4) 0.028 Uiso 1 1 d .
O3 O 0.9289(6) 0.4005(4) 0.6797(3) 0.0292(9) Uani 1 1 d .
H3 H 0.919(10) 0.456(6) 0.668(5) 0.035 Uiso 1 1 d .
N1 N 0.6847(7) 0.5284(4) 0.9644(3) 0.0232(10) Uani 1 1 d .
N2 N 0.7519(7) 0.5379(4) 1.0435(3) 0.0246(10) Uani 1 1 d .
H2A H 0.7424 0.5948 1.0860 0.029 Uiso 1 1 calc R
N3 N 0.8370(7) 0.3708(4) 0.9851(3) 0.0234(10) Uani 1 1 d .
N4 N 0.5304(7) 0.3734(4) 0.6283(3) 0.0233(10) Uani 1 1 d .
N5 N 0.5227(7) 0.3072(4) 0.5484(3) 0.0253(11) Uani 1 1 d .
H5B H 0.4728 0.3246 0.5078 0.030 Uiso 1 1 calc R
N6 N 0.6600(7) 0.1906(4) 0.5981(3) 0.0228(10) Uani 1 1 d .
C1 C 0.5469(8) 0.5262(4) 0.7988(3) 0.0210(11) Uani 1 1 d .
C2 C 0.5454(8) 0.6112(4) 0.8748(3) 0.0230(12) Uani 1 1 d .
C3 C 0.4836(8) 0.7080(5) 0.8755(4) 0.0251(12) Uani 1 1 d .
H3A H 0.4823 0.7629 0.9268 0.030 Uiso 1 1 calc R
C4 C 0.4253(8) 0.7263(5) 0.8054(4) 0.0259(12) Uani 1 1 d .
C5 C 0.4199(8) 0.6408(5) 0.7310(4) 0.0267(12) Uani 1 1 d .
H5A H 0.3751 0.6500 0.6816 0.032 Uiso 1 1 calc R
C6 C 0.4776(8) 0.5423(4) 0.7261(4) 0.0230(12) Uani 1 1 d .
C7 C 0.3820(8) 0.8361(5) 0.8052(4) 0.0263(13) Uani 1 1 d .
C8 C 0.3669(10) 0.9131(5) 0.8912(4) 0.0323(14) Uani 1 1 d .
H8A H 0.4776 0.9204 0.9291 0.048 Uiso 1 1 calc R
H8B H 0.2666 0.8845 0.9100 0.048 Uiso 1 1 calc R
H8C H 0.3470 0.9834 0.8894 0.048 Uiso 1 1 calc R
C9 C 0.5367(9) 0.8848(5) 0.7762(4) 0.0321(14) Uani 1 1 d .
H9A H 0.6489 0.8908 0.8127 0.048 Uiso 1 1 calc R
H9B H 0.5150 0.9561 0.7771 0.048 Uiso 1 1 calc R
H9C H 0.5447 0.8383 0.7203 0.048 Uiso 1 1 calc R
C10 C 0.2082(9) 0.8255(5) 0.7477(4) 0.0317(14) Uani 1 1 d .
H10A H 0.1097 0.7943 0.7659 0.048 Uiso 1 1 calc R
H10B H 0.2176 0.7790 0.6920 0.048 Uiso 1 1 calc R
H10C H 0.1856 0.8966 0.7482 0.048 Uiso 1 1 calc R
C11 C 0.6146(8) 0.6079(5) 0.9534(3) 0.0240(12) Uani 1 1 d .
H11A H 0.6084 0.6685 1.0007 0.029 Uiso 1 1 calc R
C12 C 0.8333(8) 0.4550(4) 1.0523(3) 0.0218(11) Uani 1 1 d .
C13 C 0.9082(8) 0.4647(5) 1.1335(3) 0.0265(13) Uani 1 1 d .
H13A H 0.9009 0.5266 1.1796 0.032 Uiso 1 1 calc R
C14 C 0.9900(8) 0.3822(5) 1.1421(4) 0.0263(12) Uani 1 1 d .
H14A H 1.0419 0.3863 1.1951 0.032 Uiso 1 1 calc R
C15 C 0.9989(8) 0.2901(5) 1.0730(4) 0.0243(12) Uani 1 1 d .
C16 C 1.0879(8) 0.2045(5) 1.0791(4) 0.0273(13) Uani 1 1 d .
H16A H 1.1413 0.2070 1.1315 0.033 Uiso 1 1 calc R
C17 C 1.0991(9) 0.1180(5) 1.0111(4) 0.0293(13) Uani 1 1 d .
H17A H 1.1643 0.0624 1.0159 0.035 Uiso 1 1 calc R
C18 C 1.0117(9) 0.1118(5) 0.9326(4) 0.0288(13) Uani 1 1 d .
H18A H 1.0155 0.0504 0.8855 0.035 Uiso 1 1 calc R
C19 C 0.9221(9) 0.1935(5) 0.9245(4) 0.0262(12) Uani 1 1 d .
H19A H 0.8622 0.1879 0.8722 0.031 Uiso 1 1 calc R
C20 C 0.9199(8) 0.2856(4) 0.9942(4) 0.0231(12) Uani 1 1 d .
C21 C 0.4714(8) 0.4645(5) 0.6440(4) 0.0255(12) Uani 1 1 d .
H21A H 0.4206 0.4820 0.5991 0.031 Uiso 1 1 calc R
C22 C 0.5945(8) 0.2139(4) 0.5335(3) 0.0206(11) Uani 1 1 d .
C23 C 0.5939(9) 0.1474(5) 0.4512(4) 0.0269(13) Uani 1 1 d .
H23A H 0.5458 0.1675 0.4072 0.032 Uiso 1 1 calc R
C24 C 0.6645(9) 0.0537(5) 0.4370(4) 0.0279(13) Uani 1 1 d .
H24A H 0.6688 0.0084 0.3825 0.033 Uiso 1 1 calc R
C25 C 0.7316(8) 0.0233(5) 0.5032(4) 0.0254(12) Uani 1 1 d .
C26 C 0.8002(8) -0.0752(5) 0.4910(4) 0.0288(13) Uani 1 1 d .
H26A H 0.8030 -0.1231 0.4371 0.035 Uiso 1 1 calc R
C27 C 0.8626(9) -0.1017(5) 0.5569(4) 0.0310(13) Uani 1 1 d .
H27A H 0.9103 -0.1674 0.5483 0.037 Uiso 1 1 calc R
C28 C 0.8562(9) -0.0327(5) 0.6367(4) 0.0308(14) Uani 1 1 d .
H28A H 0.8971 -0.0526 0.6817 0.037 Uiso 1 1 calc R
C29 C 0.7908(9) 0.0645(5) 0.6505(4) 0.0286(13) Uani 1 1 d .
H29A H 0.7887 0.1114 0.7048 0.034 Uiso 1 1 calc R
C30 C 0.7276(8) 0.0936(4) 0.5840(4) 0.0236(12) Uani 1 1 d .
C31 C 1.0390(10) 0.3406(6) 0.6260(5) 0.0436(17) Uani 1 1 d .
H31A H 1.1394 0.3891 0.6242 0.065 Uiso 1 1 calc R
H31B H 0.9688 0.3049 0.5709 0.065 Uiso 1 1 calc R
H31C H 1.0846 0.2867 0.6461 0.065 Uiso 1 1 calc R
Cl1 Cl 0.31940(19) 0.21267(11) 0.79354(8) 0.0244(3) Uani 1 1 d .
O4 O 0.3847(6) 0.2076(4) 0.7201(3) 0.0314(10) Uani 1 1 d .
O5 O 0.4619(6) 0.2611(4) 0.8642(3) 0.0312(10) Uani 1 1 d .
O6 O 0.1781(6) 0.2820(4) 0.8056(3) 0.0339(10) Uani 1 1 d .
O7 O 0.2523(7) 0.1085(4) 0.7881(3) 0.0377(11) Uani 1 1 d .
Cl2 Cl 0.1966(2) 0.39606(12) 0.41292(9) 0.0318(4) Uani 1 1 d .
O8 O 0.2618(7) 0.5026(4) 0.4725(3) 0.0410(12) Uani 1 1 d .
O9 O 0.0551(7) 0.3475(4) 0.4382(3) 0.0452(12) Uani 1 1 d .
O10 O 0.1339(7) 0.4043(4) 0.3344(3) 0.0381(11) Uani 1 1 d .
O11 O 0.3424(7) 0.3323(4) 0.4040(3) 0.0424(12) Uani 1 1 d .

loop_
_atom_site_aniso_label
_atom_site_aniso_U_11
_atom_site_aniso_U_22
_atom_site_aniso_U_33
_atom_site_aniso_U_23
_atom_site_aniso_U_13
_atom_site_aniso_U_12
Cu1 0.0328(4) 0.0204(4) 0.0120(4) 0.0047(3) 0.0023(3) 0.0120(3)
Cu2 0.0333(4) 0.0196(4) 0.0121(3) 0.0042(3) 0.0015(3) 0.0130(3)
O1 0.035(2) 0.0204(19) 0.0134(19) 0.0038(15) 0.0012(16) 0.0107(17)
O2 0.031(2) 0.020(2) 0.017(2) 0.0056(16) 0.0007(17) 0.0088(17)
O3 0.042(3) 0.025(2) 0.019(2) 0.0048(17) 0.0045(18) 0.0129(19)
N1 0.031(3) 0.023(2) 0.018(2) 0.008(2) 0.004(2) 0.009(2)
N2 0.035(3) 0.022(2) 0.015(2) 0.0036(19) 0.003(2) 0.011(2)
N3 0.031(3) 0.024(2) 0.015(2) 0.0057(19) 0.0022(19) 0.009(2)
N4 0.033(3) 0.020(2) 0.015(2) 0.0046(19) 0.0021(19) 0.006(2)
N5 0.041(3) 0.020(2) 0.013(2) 0.0031(19) 0.000(2) 0.013(2)
N6 0.033(3) 0.019(2) 0.016(2) 0.0058(19) 0.004(2) 0.010(2)
C1 0.026(3) 0.018(3) 0.017(3) 0.003(2) 0.001(2) 0.008(2)
C2 0.032(3) 0.020(3) 0.014(3) 0.003(2) 0.002(2) 0.006(2)
C3 0.031(3) 0.022(3) 0.021(3) 0.006(2) 0.003(2) 0.007(2)
C4 0.030(3) 0.023(3) 0.024(3) 0.007(2) 0.004(2) 0.014(2)
C5 0.031(3) 0.028(3) 0.024(3) 0.011(2) 0.004(2) 0.011(2)
C6 0.031(3) 0.018(3) 0.019(3) 0.005(2) 0.001(2) 0.009(2)
C7 0.034(3) 0.022(3) 0.022(3) 0.006(2) 0.001(2) 0.015(2)
C8 0.050(4) 0.023(3) 0.022(3) 0.005(2) 0.004(3) 0.017(3)
C9 0.051(4) 0.023(3) 0.028(3) 0.014(3) 0.007(3) 0.013(3)
C10 0.044(4) 0.023(3) 0.024(3) 0.006(2) -0.003(3) 0.013(3)
C11 0.036(3) 0.020(3) 0.015(3) 0.003(2) 0.006(2) 0.012(2)
C12 0.034(3) 0.019(3) 0.014(3) 0.006(2) 0.005(2) 0.009(2)
C13 0.039(3) 0.025(3) 0.012(3) 0.004(2) 0.001(2) 0.004(3)
C14 0.036(3) 0.029(3) 0.016(3) 0.010(2) 0.002(2) 0.007(3)
C15 0.029(3) 0.022(3) 0.023(3) 0.009(2) 0.005(2) 0.006(2)
C16 0.034(3) 0.026(3) 0.026(3) 0.014(2) 0.002(2) 0.010(2)
C17 0.039(3) 0.026(3) 0.029(3) 0.015(3) 0.004(3) 0.015(3)
C18 0.045(4) 0.020(3) 0.022(3) 0.006(2) 0.005(3) 0.014(3)
C19 0.041(3) 0.022(3) 0.016(3) 0.007(2) 0.005(2) 0.012(2)
C20 0.031(3) 0.019(3) 0.019(3) 0.006(2) 0.006(2) 0.008(2)
C21 0.030(3) 0.025(3) 0.021(3) 0.010(2) 0.000(2) 0.008(2)
C22 0.029(3) 0.017(3) 0.014(3) 0.004(2) 0.002(2) 0.008(2)
C23 0.038(3) 0.022(3) 0.019(3) 0.005(2) 0.001(2) 0.008(2)
C24 0.040(4) 0.028(3) 0.013(3) 0.003(2) 0.009(2) 0.008(3)
C25 0.028(3) 0.022(3) 0.025(3) 0.006(2) 0.005(2) 0.007(2)
C26 0.033(3) 0.026(3) 0.029(3) 0.009(3) 0.008(3) 0.013(3)
C27 0.041(4) 0.024(3) 0.025(3) 0.004(2) 0.006(3) 0.013(3)
C28 0.045(4) 0.027(3) 0.019(3) 0.009(2) -0.005(3) 0.017(3)
C29 0.038(3) 0.024(3) 0.020(3) 0.004(2) -0.001(2) 0.011(3)
C30 0.031(3) 0.018(3) 0.022(3) 0.006(2) 0.005(2) 0.009(2)
C31 0.044(4) 0.043(4) 0.042(4) 0.008(3) 0.016(3) 0.015(3)
Cl1 0.0331(7) 0.0213(6) 0.0170(7) 0.0037(5) 0.0039(5) 0.0104(5)
O4 0.036(2) 0.036(2) 0.019(2) 0.0069(18) 0.0046(18) 0.0074(19)
O5 0.035(2) 0.038(2) 0.018(2) 0.0064(18) 0.0010(18) 0.012(2)
O6 0.034(2) 0.034(2) 0.030(2) 0.005(2) 0.0034(19) 0.015(2)
O7 0.057(3) 0.026(2) 0.030(2) 0.0085(19) 0.008(2) 0.007(2)
Cl2 0.0429(9) 0.0325(8) 0.0238(7) 0.0144(6) 0.0029(6) 0.0126(6)
O8 0.056(3) 0.036(3) 0.024(2) 0.003(2) 0.000(2) 0.012(2)
O9 0.057(3) 0.041(3) 0.042(3) 0.020(2) 0.010(2) 0.008(2)
O10 0.055(3) 0.035(2) 0.024(2) 0.015(2) -0.005(2) 0.009(2)
O11 0.062(3) 0.047(3) 0.024(2) 0.015(2) 0.009(2) 0.032(3)

loop_
_atom_type_symbol
_atom_type_description
_atom_type_scat_dispersion_real
_atom_type_scat_dispersion_imag
_atom_type_scat_source
C C -0.0020 0.0020 'WCROMER Program in WinGX L.Kissel & R.H.Pratt Acta Cryst A46 170 1990'
H H 0.0000 0.0000 'WCROMER Program in WinGX L.Kissel & R.H.Pratt Acta Cryst A46 170 1990'
N N -0.0031 0.0040 'WCROMER Program in WinGX L.Kissel & R.H.Pratt Acta Cryst A46 170 1990'
O O -0.0041 0.0074 'WCROMER Program in WinGX L.Kissel & R.H.Pratt Acta Cryst A46 170 1990'
Cl Cl 0.1408 0.1896 'WCROMER Program in WinGX L.Kissel & R.H.Pratt Acta Cryst A46 170 1990'
Cu Cu 0.1330 1.4803 'WCROMER Program in WinGX L.Kissel & R.H.Pratt Acta Cryst A46 170 1990'

loop_
_geom_angle_atom_site_label_1
_geom_angle_atom_site_label_2
_geom_angle_atom_site_label_3
_geom_angle
O2 Cu1 N1 165.43(19)
O2 Cu1 O1 80.37(17)
N1 Cu1 O1 88.88(18)
O2 Cu1 N3 108.45(19)
N1 Cu1 N3 82.4(2)
O1 Cu1 N3 171.19(18)
O2 Cu1 Cu2 38.98(12)
N1 Cu1 Cu2 130.26(14)
O1 Cu1 Cu2 41.58(11)
N3 Cu1 Cu2 147.20(14)
O2 Cu2 N4 167.99(19)
O2 Cu2 O1 79.28(17)
N4 Cu2 O1 89.05(18)
O2 Cu2 N6 108.78(18)
N4 Cu2 N6 83.2(2)
O1 Cu2 N6 168.39(19)
O2 Cu2 O3 92.12(17)
N4 Cu2 O3 86.81(19)
O1 Cu2 O3 98.50(16)
N6 Cu2 O3 89.69(18)
O2 Cu2 Cu1 38.71(12)
N4 Cu2 Cu1 129.78(14)
O1 Cu2 Cu1 40.75(11)
N6 Cu2 Cu1 145.80(14)
O3 Cu2 Cu1 99.79(11)
C1 O1 Cu1 131.8(3)
C1 O1 Cu2 129.7(3)
Cu1 O1 Cu2 97.66(17)
Cu1 O2 Cu2 102.31(19)
Cu1 O2 H2 107(5)
Cu2 O2 H2 134(5)
C31 O3 Cu2 121.4(4)
C31 O3 H3 105(5)
Cu2 O3 H3 117(5)
C11 N1 N2 118.4(5)
C11 N1 Cu1 129.8(4)
N2 N1 Cu1 111.6(3)
C12 N2 N1 116.7(5)
C12 N2 H2A 121.6
N1 N2 H2A 121.6
C12 N3 C20 117.8(5)
C12 N3 Cu1 111.3(4)
C20 N3 Cu1 130.7(4)
C21 N4 N5 119.4(5)
C21 N4 Cu2 129.9(4)
N5 N4 Cu2 110.2(3)
C22 N5 N4 118.2(5)
C22 N5 H5B 120.9
N4 N5 H5B 120.9
C22 N6 C30 118.2(5)
C22 N6 Cu2 110.3(4)
C30 N6 Cu2 131.2(4)
O1 C1 C6 121.9(5)
O1 C1 C2 120.9(5)
C6 C1 C2 117.1(5)
C3 C2 C1 120.1(5)
C3 C2 C11 116.1(5)
C1 C2 C11 123.7(5)
C4 C3 C2 123.0(5)
C4 C3 H3A 118.5
C2 C3 H3A 118.5
C3 C4 C5 116.5(5)
C3 C4 C7 123.4(5)
C5 C4 C7 120.0(5)
C4 C5 C6 123.3(5)
C4 C5 H5A 118.4
C6 C5 H5A 118.4
C5 C6 C1 119.8(5)
C5 C6 C21 116.0(5)
C1 C6 C21 124.0(5)
C10 C7 C8 108.5(5)
C10 C7 C4 111.5(5)
C8 C7 C4 111.7(5)
C10 C7 C9 109.3(5)
C8 C7 C9 108.3(5)
C4 C7 C9 107.5(5)
C7 C8 H8A 109.5
C7 C8 H8B 109.5
H8A C8 H8B 109.5
C7 C8 H8C 109.5
H8A C8 H8C 109.5
H8B C8 H8C 109.5
C7 C9 H9A 109.5
C7 C9 H9B 109.5
H9A C9 H9B 109.5
C7 C9 H9C 109.5
H9A C9 H9C 109.5
H9B C9 H9C 109.5
C7 C10 H10A 109.5
C7 C10 H10B 109.5
H10A C10 H10B 109.5
C7 C10 H10C 109.5
H10A C10 H10C 109.5
H10B C10 H10C 109.5
N1 C11 C2 124.7(5)
N1 C11 H11A 117.7
C2 C11 H11A 117.7
N3 C12 N2 117.8(5)
N3 C12 C13 124.6(5)
N2 C12 C13 117.6(5)
C14 C13 C12 117.5(5)
C14 C13 H13A 121.3
C12 C13 H13A 121.3
C13 C14 C15 120.8(5)
C13 C14 H14A 119.6
C15 C14 H14A 119.6
C16 C15 C14 122.5(5)
C16 C15 C20 118.9(5)
C14 C15 C20 118.6(5)
C17 C16 C15 121.3(6)
C17 C16 H16A 119.4
C15 C16 H16A 119.4
C16 C17 C18 119.4(5)
C16 C17 H17A 120.3
C18 C17 H17A 120.3
C19 C18 C17 120.9(6)
C19 C18 H18A 119.6
C17 C18 H18A 119.6
C18 C19 C20 119.6(5)
C18 C19 H19A 120.2
C20 C19 H19A 120.2
N3 C20 C19 119.5(5)
N3 C20 C15 120.7(5)
C19 C20 C15 119.8(5)
N4 C21 C6 124.2(5)
N4 C21 H21A 117.9
C6 C21 H21A 117.9
N6 C22 N5 117.4(5)
N6 C22 C23 124.1(5)
N5 C22 C23 118.4(5)
C24 C23 C22 117.9(5)
C24 C23 H23A 121.0
C22 C23 H23A 121.0
C23 C24 C25 120.5(5)
C23 C24 H24A 119.8
C25 C24 H24A 119.8
C30 C25 C26 119.1(6)
C30 C25 C24 118.6(5)
C26 C25 C24 122.3(6)
C27 C26 C25 120.4(6)
C27 C26 H26A 119.8
C25 C26 H26A 119.8
C26 C27 C28 120.4(6)
C26 C27 H27A 119.8
C28 C27 H27A 119.8
C29 C28 C27 120.6(6)
C29 C28 H28A 119.7
C27 C28 H28A 119.7
C28 C29 C30 119.9(6)
C28 C29 H29A 120.0
C30 C29 H29A 120.0
N6 C30 C29 119.7(5)
N6 C30 C25 120.6(5)
C29 C30 C25 119.7(5)
O3 C31 H31A 109.5
O3 C31 H31B 109.5
H31A C31 H31B 109.5
O3 C31 H31C 109.5
H31A C31 H31C 109.5
H31B C31 H31C 109.5
O7 Cl1 O4 110.5(3)
O7 Cl1 O5 110.0(3)
O4 Cl1 O5 109.9(3)
O7 Cl1 O6 110.0(3)
O4 Cl1 O6 109.1(3)
O5 Cl1 O6 107.2(3)
O9 Cl2 O11 110.4(3)
O9 Cl2 O8 110.4(3)
O11 Cl2 O8 108.9(3)
O9 Cl2 O10 110.0(3)
O11 Cl2 O10 108.4(3)
O8 Cl2 O10 108.7(3)

loop_
_geom_bond_atom_site_label_1
_geom_bond_atom_site_label_2
_geom_bond_distance
Cu1 O2 1.908(4)
Cu1 N1 1.948(5)
Cu1 O1 1.963(4)
Cu1 N3 2.002(5)
Cu1 Cu2 2.9809(12)
Cu2 O2 1.919(4)
Cu2 N4 1.950(5)
Cu2 O1 1.996(4)
Cu2 N6 2.000(5)
Cu2 O3 2.402(5)
O1 C1 1.323(7)
O2 H2 0.84(7)
O3 C31 1.426(8)
O3 H3 0.85(8)
N1 C11 1.293(7)
N1 N2 1.383(7)
N2 C12 1.361(7)
N2 H2A 0.8800
N3 C12 1.327(7)
N3 C20 1.395(7)
N4 C21 1.288(7)
N4 N5 1.371(7)
N5 C22 1.361(7)
N5 H5B 0.8800
N6 C22 1.333(7)
N6 C30 1.391(7)
C1 C6 1.420(8)
C1 C2 1.428(8)
C2 C3 1.413(8)
C2 C11 1.439(8)
C3 C4 1.373(8)
C3 H3A 0.9500
C4 C5 1.403(8)
C4 C7 1.538(8)
C5 C6 1.404(8)
C5 H5A 0.9500
C6 C21 1.453(8)
C7 C10 1.523(8)
C7 C8 1.536(8)
C7 C9 1.541(9)
C8 H8A 0.9800
C8 H8B 0.9800
C8 H8C 0.9800
C9 H9A 0.9800
C9 H9B 0.9800
C9 H9C 0.9800
C10 H10A 0.9800
C10 H10B 0.9800
C10 H10C 0.9800
C11 H11A 0.9500
C12 C13 1.431(8)
C13 C14 1.357(8)
C13 H13A 0.9500
C14 C15 1.414(8)
C14 H14A 0.9500
C15 C16 1.407(8)
C15 C20 1.424(8)
C16 C17 1.366(9)
C16 H16A 0.9500
C17 C18 1.429(9)
C17 H17A 0.9500
C18 C19 1.376(8)
C18 H18A 0.9500
C19 C20 1.410(8)
C19 H19A 0.9500
C21 H21A 0.9500
C22 C23 1.416(8)
C23 C24 1.361(8)
C23 H23A 0.9500
C24 C25 1.417(9)
C24 H24A 0.9500
C25 C30 1.416(8)
C25 C26 1.416(8)
C26 C27 1.373(9)
C26 H26A 0.9500
C27 C28 1.400(9)
C27 H27A 0.9500
C28 C29 1.386(8)
C28 H28A 0.9500
C29 C30 1.406(8)
C29 H29A 0.9500
C31 H31A 0.9800
C31 H31B 0.9800
C31 H31C 0.9800
Cl1 O7 1.421(5)
Cl1 O4 1.437(4)
Cl1 O5 1.457(5)
Cl1 O6 1.465(5)
Cl2 O9 1.423(6)
Cl2 O11 1.446(5)
Cl2 O8 1.448(5)
Cl2 O10 1.454(4)

loop_
_geom_hbond_atom_site_label_D
_geom_hbond_atom_site_label_H
_geom_hbond_atom_site_label_A
_geom_hbond_distance_DH
_geom_hbond_distance_HA
_geom_hbond_distance_DA
_geom_hbond_angle_DHA
_geom_hbond_site_symmetry_A
O2 H2 O6 0.84(7) 2.12(7) 2.933(6) 160(7) 1_655
O3 H3 O10 0.85(8) 1.96(8) 2.792(6) 165(7) 2_666
N2 H2A O6 0.88 2.02 2.855(7) 157.4 2_667
N5 H5B O11 0.88 2.01 2.878(7) 168.4 .
